data_4117067
loop_
_publ_author_name
'Susanne Krauth\"auser'
'Laurie A. Christianson'
'Douglas R. Powell'
'Samuel H. Gellman'

_publ_contact_author
; 
    Prof. Samuel H. Gellman 
    Department of Chemistry 
    University of Wisconsin 
    Madison, WI  53706-1396  USA 
;
_publ_contact_author_email gellman@chem.wisc.edu
_publ_contact_author_fax 1(608)2620381
_publ_contact_author_phone 1(608)2623303
_publ_section_title
;
 Antiparallel Sheet Formation in \b-Peptide Foldamers: Effects of \b-Amino
 Acid Substitution on Conformational Preference1
;
_journal_name_full 'Journal of the American Chemical Society'
_journal_page_first 11719
_journal_page_last 11720
_journal_paper_doi 10.1021/ja9730627
_journal_volume 119
_journal_year 1997
_chemical_formula_moiety '(C33 H44 N4 O6 S) 0.434(C4 H8 O2)'
_chemical_formula_structural '(C33 H44 N4 O6 S) 0.434(C4 H8 O2)'
_chemical_formula_sum 'C34.73 H47.47 N4 O6.87 S'
_chemical_formula_weight 663.00
_chemical_name_systematic
; 
 ? 
;
_space_group_IT_number 19
_symmetry_cell_setting orthorhombic
_symmetry_space_group_name_Hall 'P 2ac 2ab'
_symmetry_space_group_name_H-M 'P 21 21 21'
_atom_sites_solution_hydrogens geom
_atom_sites_solution_primary direct
_atom_sites_solution_secondary difmap
_audit_creation_method SHELXL
_cell_angle_alpha 90.00
_cell_angle_beta 90.00
_cell_angle_gamma 90.00
_cell_formula_units_Z 4
_cell_length_a 7.6495(3)
_cell_length_b 18.7062(2)
_cell_length_c 24.6703(5)
_cell_measurement_reflns_used 6229
_cell_measurement_temperature 133(2)
_cell_measurement_theta_max 25.0
_cell_measurement_theta_min 3.0
_cell_volume 3530.15(16)
_computing_cell_refinement 'SAINT (Siemens, 1995)'
_computing_data_collection 'SMART (Siemens, 1994)'
_computing_data_reduction 'SAINT (Siemens, 1995)'
_computing_molecular_graphics 'SHELXTL+ (Sheldrick, 1994)'
_computing_publication_material 'SHELXTL+ (Sheldrick, 1994)'
_computing_structure_refinement 'SHELXTL+ (Sheldrick, 1994)'
_computing_structure_solution 'SHELXTL+ (Sheldrick, 1994)'
_diffrn_ambient_temperature 133(2)
_diffrn_measurement_device 'Siemens P4/CCD'
_diffrn_measurement_method 'phi scan frames'
_diffrn_radiation_monochromator graphite
_diffrn_radiation_source 'sealed tube'
_diffrn_radiation_type MoK\a
_diffrn_radiation_wavelength 0.71073
_diffrn_reflns_av_R_equivalents 0.0379
_diffrn_reflns_av_sigmaI/netI 0.0782
_diffrn_reflns_limit_h_max 10
_diffrn_reflns_limit_h_min -10
_diffrn_reflns_limit_k_max 24
_diffrn_reflns_limit_k_min 0
_diffrn_reflns_limit_l_max 32
_diffrn_reflns_limit_l_min 0
_diffrn_reflns_number 15825
_diffrn_reflns_theta_max 28.21
_diffrn_reflns_theta_min 1.65
_diffrn_standards_decay_% -0.12
_diffrn_standards_number 297
_exptl_absorpt_coefficient_mu 0.143
_exptl_absorpt_correction_T_max 0.962
_exptl_absorpt_correction_T_min 0.797
_exptl_absorpt_correction_type empirical
_exptl_crystal_colour colorless
_exptl_crystal_density_diffrn 1.247
_exptl_crystal_description 'transparent plate'
_exptl_crystal_F_000 1419
_exptl_crystal_size_max 0.42
_exptl_crystal_size_mid 0.34
_exptl_crystal_size_min 0.02
_refine_diff_density_max 0.317
_refine_diff_density_min -0.288
_refine_diff_density_rms 0.045
_refine_ls_abs_structure_details 'Flack H D (1983), Acta Cryst. A39, 876-881'
_refine_ls_abs_structure_Flack 0.02(15)
_refine_ls_extinction_method none
_refine_ls_goodness_of_fit_all 1.034
_refine_ls_goodness_of_fit_obs 1.153
_refine_ls_hydrogen_treatment riding
_refine_ls_matrix_type full
_refine_ls_number_parameters 513
_refine_ls_number_reflns 7713
_refine_ls_number_restraints 117
_refine_ls_restrained_S_all 1.047
_refine_ls_restrained_S_obs 1.157
_refine_ls_R_factor_all 0.1294
_refine_ls_R_factor_obs 0.0670
_refine_ls_shift/esd_max 0.038
_refine_ls_shift/esd_mean 0.002
_refine_ls_structure_factor_coef Fsqd
_refine_ls_weighting_details 'w=1/[\s^2^(Fo^2^)+(0.0836P)^2^+0.2086P] where P=(Fo^2^+2Fc^2^)/3'
_refine_ls_weighting_scheme calc
_refine_ls_wR_factor_all 0.1789
_refine_ls_wR_factor_obs 0.1466
_reflns_number_observed 4411
_reflns_number_total 7717
_reflns_observed_criterion >2sigma(I)
_cod_data_source_file ja9730627.cif
_cod_data_source_block compound_1
_cod_depositor_comments
;
The following automatic conversions were performed:

'_refine_ls_weighting_scheme' value 'calc
w=1/[\s^2^(Fo^2^)+(0.0836P)^2^+0.2086P] where P=(Fo^2^+2Fc^2^)/3' was
changed to 'calc'. New tag '_refine_ls_weighting_details' was
created. The value of the new tag was set to
'w=1/[\s^2^(Fo^2^)+(0.0836P)^2^+0.2086P] where P=(Fo^2^+2Fc^2^)/3'.

Automatic conversion script
Id: cif_fix_values 3143 2015-03-26 13:38:13Z robertas 
;
_cod_original_cell_volume 3530.1(2)
_cod_database_code 4117067

loop_
_symmetry_equiv_pos_as_xyz
'x, y, z'
'-x+1/2, -y, z+1/2'
'-x, y+1/2, -z+1/2'
'x+1/2, -y+1/2, -z'

loop_
_atom_site_aniso_label
_atom_site_aniso_U_11
_atom_site_aniso_U_22
_atom_site_aniso_U_33
_atom_site_aniso_U_23
_atom_site_aniso_U_13
_atom_site_aniso_U_12
C1 0.157(5) 0.046(3) 0.073(3) -0.011(2) 0.056(3) -0.014(3)
N2 0.101(3) 0.029(2) 0.050(2) -0.0048(14) 0.027(2) -0.007(2)
C3 0.074(3) 0.034(2) 0.052(2) -0.005(2) 0.013(2) -0.008(2)
O4 0.113(2) 0.0293(14) 0.063(2) -0.0038(13) 0.028(2) 0.006(2)
C5 0.056(2) 0.028(2) 0.049(2) -0.006(2) 0.008(2) -0.002(2)
C6 0.068(3) 0.063(3) 0.058(3) -0.007(2) 0.003(2) 0.000(2)
C7 0.069(3) 0.030(2) 0.055(2) -0.004(2) 0.018(2) 0.001(2)
C8 0.069(3) 0.058(3) 0.056(2) -0.008(2) 0.007(2) 0.015(2)
C9 0.059(3) 0.071(3) 0.070(3) -0.019(2) 0.006(2) -0.005(2)
N10 0.058(2) 0.033(2) 0.047(2) -0.0034(13) 0.015(2) -0.0020(15)
C11 0.038(2) 0.039(2) 0.041(2) 0.007(2) -0.003(2) -0.004(2)
O12 0.059(2) 0.0388(15) 0.0540(15) 0.0050(12) -0.0014(13) -0.0095(12)
C13 0.044(2) 0.038(2) 0.042(2) 0.003(2) 0.005(2) -0.007(2)
O14 0.0373(12) 0.0368(13) 0.0435(13) 0.0018(11) 0.0040(11) -0.0030(11)
C15 0.034(2) 0.043(2) 0.041(2) 0.004(2) 0.006(2) 0.000(2)
O16 0.052(2) 0.053(2) 0.061(2) 0.0123(13) -0.0119(14) -0.0095(13)
C17 0.041(2) 0.038(2) 0.049(2) 0.006(2) 0.005(2) 0.000(2)
C18 0.065(2) 0.048(2) 0.057(2) 0.003(2) 0.005(2) 0.001(2)
C19 0.082(3) 0.040(2) 0.064(3) -0.005(2) 0.006(2) 0.006(2)
C20 0.053(2) 0.035(2) 0.064(3) 0.006(2) 0.011(2) 0.002(2)
N21 0.050(2) 0.036(2) 0.054(2) 0.0064(14) 0.0140(15) 0.0026(14)
C22 0.082(3) 0.036(2) 0.067(3) 0.004(2) 0.033(2) 0.004(2)
O23 0.139(3) 0.039(2) 0.091(2) 0.020(2) 0.068(2) 0.023(2)
C24A 0.091(4) 0.009(4) 0.064(4) -0.010(4) 0.040(4) 0.003(3)
C24B 0.090(5) 0.006(5) 0.058(5) -0.008(4) 0.046(4) 0.002(4)
C25 0.124(5) 0.080(4) 0.096(4) 0.031(3) 0.060(4) 0.027(4)
C26 0.058(3) 0.099(4) 0.105(4) 0.060(4) 0.030(3) 0.007(3)
C27 0.065(4) 0.146(7) 0.134(6) 0.050(5) 0.009(4) 0.004(4)
C28 0.043(3) 0.189(9) 0.159(8) 0.084(7) 0.014(4) -0.003(4)
C29 0.069(4) 0.190(8) 0.097(5) 0.006(5) -0.006(3) -0.026(5)
C30 0.116(5) 0.121(6) 0.131(6) 0.024(5) 0.012(4) -0.049(5)
C31 0.089(4) 0.110(5) 0.092(4) 0.027(4) 0.005(3) -0.028(4)
C32A 0.184(11) 0.034(6) 0.046(6) -0.002(4) 0.048(6) -0.058(7)
C33A 0.077(8) 0.075(8) 0.054(5) 0.001(5) 0.027(6) -0.028(6)
S34A 0.0718(12) 0.0393(10) 0.0552(12) 0.0093(8) 0.0075(9) -0.0146(8)
C35A 0.040(4) 0.034(5) 0.052(6) 0.006(5) 0.015(4) -0.006(4)
C36A 0.065(7) 0.034(5) 0.060(6) 0.000(4) 0.010(5) 0.003(5)
C37A 0.058(10) 0.027(5) 0.066(7) 0.007(5) 0.020(5) 0.000(5)
C38A 0.049(4) 0.057(5) 0.056(5) 0.014(4) 0.010(4) 0.002(4)
C39A 0.069(5) 0.052(5) 0.056(5) 0.000(4) -0.002(4) -0.012(4)
C40A 0.053(5) 0.036(4) 0.057(6) 0.002(4) 0.016(5) -0.003(4)
C32B 0.228(23) 0.026(8) 0.106(16) -0.010(9) 0.095(14) -0.062(11)
C33B 0.035(5) 0.050(7) 0.096(8) 0.004(6) -0.009(5) 0.029(5)
S34B 0.046(2) 0.059(2) 0.063(2) 0.0093(14) 0.0132(14) -0.0056(14)
C35B 0.044(5) 0.053(6) 0.084(8) 0.024(6) 0.003(5) 0.001(5)
C36B 0.051(8) 0.059(10) 0.103(12) 0.019(9) 0.021(8) 0.004(8)
C37B 0.047(11) 0.118(21) 0.104(19) 0.031(16) 0.014(14) 0.009(11)
C38B 0.047(7) 0.155(20) 0.067(10) 0.040(14) -0.019(7) -0.031(10)
C39B 0.129(27) 0.105(19) 0.094(16) 0.005(15) -0.016(15) -0.059(16)
C40B 0.095(11) 0.067(12) 0.085(13) 0.031(9) -0.022(9) -0.018(11)
N41 0.168(4) 0.027(2) 0.072(2) 0.004(2) 0.062(3) -0.004(2)
C42 0.063(2) 0.035(2) 0.062(2) 0.000(2) 0.026(2) -0.003(2)
O43 0.083(2) 0.039(2) 0.068(2) 0.0006(13) 0.020(2) 0.0055(14)
C44 0.067(3) 0.051(2) 0.064(3) 0.001(2) 0.018(2) -0.004(2)

loop_
_atom_site_label
_atom_site_type_symbol
_atom_site_fract_x
_atom_site_fract_y
_atom_site_fract_z
_atom_site_U_iso_or_equiv
_atom_site_thermal_displace_type
_atom_site_occupancy
_atom_site_calc_flag
_atom_site_refinement_flags
_atom_site_disorder_group
C1 C 1.2496(8) 0.1686(2) 0.1771(2) 0.092(2) Uani 1 d . .
H1A H 1.3143(8) 0.2090(2) 0.1617(2) 0.138 Uiso 1 d R .
H1B H 1.1695(8) 0.1493(2) 0.1497(2) 0.138 Uiso 1 d R .
H1C H 1.3321(8) 0.1313(2) 0.1882(2) 0.138 Uiso 1 d R .
N2 N 1.1511(5) 0.1924(2) 0.22361(12) 0.0599(9) Uani 1 d . .
H2 H 1.1225(5) 0.2378(2) 0.22567(12) 0.072 Uiso 1 calc R .
C3 C 1.1014(6) 0.1492(2) 0.2635(2) 0.0532(10) Uani 1 d . .
O4 O 1.1374(4) 0.08415(13) 0.26319(11) 0.0687(8) Uani 1 d . .
C5 C 1.0006(5) 0.1827(2) 0.31007(14) 0.0445(9) Uani 1 d . .
H5 H 1.0114(5) 0.2358(2) 0.30750(14) 0.053 Uiso 1 calc R .
C6 C 0.8072(5) 0.1622(2) 0.3044(2) 0.0630(11) Uani 1 d . .
H6A H 0.7602(5) 0.1829(2) 0.2709(2) 0.094 Uiso 1 d R .
H6B H 0.7415(5) 0.1806(2) 0.3355(2) 0.094 Uiso 1 d R .
H6C H 0.7965(5) 0.1101(2) 0.3030(2) 0.094 Uiso 1 d R .
C7 C 1.0758(5) 0.1581(2) 0.3651(2) 0.0514(10) Uani 1 d . .
H7 H 1.0496(5) 0.1060(2) 0.3693(2) 0.062 Uiso 1 calc R .
C8 C 1.2751(5) 0.1678(2) 0.3702(2) 0.0609(11) Uani 1 d . .
H8A H 1.3103(5) 0.1546(2) 0.4075(2) 0.073 Uiso 1 calc R .
H8B H 1.3330(5) 0.1340(2) 0.3452(2) 0.073 Uiso 1 calc R .
C9 C 1.3422(6) 0.2423(2) 0.3584(2) 0.0665(12) Uani 1 d . .
H9A H 1.4671(6) 0.2449(2) 0.3672(2) 0.100 Uiso 1 d R .
H9B H 1.2779(6) 0.2769(2) 0.3805(2) 0.100 Uiso 1 d R .
H9C H 1.3251(6) 0.2533(2) 0.3199(2) 0.100 Uiso 1 d R .
N10 N 0.9872(4) 0.19631(15) 0.40928(11) 0.0460(7) Uani 1 d . .
H10 H 1.0076(4) 0.24234(15) 0.41306(11) 0.055 Uiso 1 calc R .
C11 C 0.8767(4) 0.1648(2) 0.44423(14) 0.0392(8) Uani 1 d . .
O12 O 0.8413(3) 0.10014(13) 0.44421(10) 0.0506(6) Uani 1 d . .
C13 C 0.7904(5) 0.2110(2) 0.48685(14) 0.0414(8) Uani 1 d . .
H13A H 0.6635(5) 0.2135(2) 0.47922(14) 0.050 Uiso 1 calc R .
H13B H 0.8054(5) 0.1881(2) 0.52270(14) 0.050 Uiso 1 calc R .
O14 O 0.8598(3) 0.28323(12) 0.48938(9) 0.0392(5) Uani 1 d . .
C15 C 0.7693(4) 0.3357(2) 0.46387(13) 0.0395(8) Uani 1 d . .
O16 O 0.6345(3) 0.32636(13) 0.44047(10) 0.0551(7) Uani 1 d . .
C17 C 0.8582(5) 0.4078(2) 0.47071(14) 0.0425(8) Uani 1 d . .
H17 H 0.9775(5) 0.4015(2) 0.48654(14) 0.051 Uiso 1 calc R .
C18 C 0.7519(6) 0.4603(2) 0.5045(2) 0.0563(10) Uani 1 d . .
H18A H 0.6253(6) 0.4498(2) 0.5019(2) 0.068 Uiso 1 calc R .
H18B H 0.7875(6) 0.4586(2) 0.5430(2) 0.068 Uiso 1 calc R .
C19 C 0.7942(6) 0.5325(2) 0.4795(2) 0.0622(11) Uani 1 d . .
H19A H 0.7005(6) 0.5675(2) 0.4874(2) 0.075 Uiso 1 calc R .
H19B H 0.9062(6) 0.5512(2) 0.4937(2) 0.075 Uiso 1 calc R .
C20 C 0.8067(5) 0.5180(2) 0.4193(2) 0.0506(10) Uani 1 d . .
H20A H 0.6913(5) 0.5230(2) 0.4016(2) 0.061 Uiso 1 calc R .
H20B H 0.8909(5) 0.5509(2) 0.4017(2) 0.061 Uiso 1 calc R .
N21 N 0.8691(4) 0.4433(2) 0.41719(12) 0.0464(7) Uani 1 d . .
C22 C 0.9433(6) 0.4089(2) 0.37586(14) 0.0616(11) Uani 1 d D .
O23 O 0.9958(5) 0.34625(14) 0.38208(12) 0.0894(11) Uani 1 d . .
C24A C 0.9673(7) 0.4382(5) 0.3187(2) 0.054(2) Uani 0.582(3) d PDU 1
H24A H 0.9034(7) 0.4848(5) 0.3193(2) 0.065 Uiso 0.582(3) calc PR 1
C24B C 0.9658(7) 0.4560(6) 0.3261(3) 0.051(3) Uani 0.418(3) d PDU 2
H24B H 0.8989(7) 0.5019(6) 0.3254(3) 0.061 Uiso 0.418(3) calc PR 2
C25 C 1.1581(6) 0.4597(3) 0.3117(2) 0.100(2) Uani 1 d D .
H25A H 1.2297(6) 0.4156(3) 0.3107(2) 0.120 Uiso 1 calc R 1
H25B H 1.1709(6) 0.4836(3) 0.2762(2) 0.120 Uiso 1 calc R 1
C26 C 1.2299(6) 0.5070(3) 0.3535(2) 0.087(2) Uani 1 d D .
C27 C 1.2800(8) 0.4800(4) 0.4045(3) 0.115(2) Uani 1 d D .
H27 H 1.2787(8) 0.4299(4) 0.4105(3) 0.138 Uiso 1 calc R .
C28 C 1.3298(7) 0.5238(6) 0.4448(4) 0.130(3) Uani 1 d D .
H28 H 1.3638(7) 0.5033(6) 0.4784(4) 0.156 Uiso 1 calc R .
C29 C 1.3336(7) 0.5970(5) 0.4394(3) 0.118(2) Uani 1 d D .
H29 H 1.3639(7) 0.6272(5) 0.4689(3) 0.142 Uiso 1 calc R .
C30 C 1.2896(9) 0.6256(4) 0.3871(3) 0.122(2) Uani 1 d D .
H30 H 1.2983(9) 0.6755(4) 0.3804(3) 0.147 Uiso 1 calc R .
C31 C 1.2351(7) 0.5803(3) 0.3469(2) 0.097(2) Uani 1 d D .
H31 H 1.1994(7) 0.6001(3) 0.3132(2) 0.116 Uiso 1 calc R .
C32A C 0.8676(19) 0.3935(5) 0.2761(3) 0.088(5) Uani 0.582(3) d PD 1
H32A H 0.9142(19) 0.3436(5) 0.2758(3) 0.106 Uiso 0.582(3) calc PR 1
C33A C 0.6709(14) 0.3918(6) 0.2855(3) 0.069(3) Uani 0.582(3) d PD 1
H33A H 0.6280(14) 0.4417(6) 0.2835(3) 0.082 Uiso 0.582(3) calc PR 1
H33B H 0.6512(14) 0.3752(6) 0.3231(3) 0.082 Uiso 0.582(3) calc PR 1
S34A S 0.5322(2) 0.33725(9) 0.24065(7) 0.0554(7) Uani 0.582(3) d PD 1
C35A C 0.4914(15) 0.3888(5) 0.1817(4) 0.042(2) Uani 0.582(3) d PD 1
C36A C 0.4622(16) 0.4620(4) 0.1820(4) 0.053(3) Uani 0.582(3) d PD 1
H36A H 0.4709(16) 0.4880(4) 0.2150(4) 0.064 Uiso 0.582(3) calc PR 1
C37A C 0.4204(34) 0.4975(5) 0.1344(6) 0.050(4) Uani 0.582(3) d PD 1
H37A H 0.4029(34) 0.5478(5) 0.1350(6) 0.060 Uiso 0.582(3) calc PR 1
C38A C 0.4037(9) 0.4607(4) 0.0858(3) 0.054(2) Uani 0.582(3) d PD 1
H38A H 0.3735(9) 0.4854(4) 0.0535(3) 0.065 Uiso 0.582(3) calc PR 1
C39A C 0.4311(10) 0.3888(4) 0.0850(3) 0.059(2) Uani 0.582(3) d PD 1
H39A H 0.4187(10) 0.3632(4) 0.0519(3) 0.071 Uiso 0.582(3) calc PR 1
C40A C 0.4768(22) 0.3525(6) 0.1319(5) 0.049(3) Uani 0.582(3) d PD 1
H40A H 0.4984(22) 0.3025(6) 0.1304(5) 0.058 Uiso 0.582(3) calc PR 1
C32B C 0.9278(20) 0.4018(8) 0.2803(3) 0.120(11) Uani 0.418(3) d PD 2
H32B H 1.0313(20) 0.3691(8) 0.2796(3) 0.144 Uiso 0.418(3) calc PR 2
C33B C 0.7719(12) 0.3540(4) 0.2931(4) 0.060(3) Uani 0.418(3) d PD 2
H33C H 0.7833(12) 0.3316(4) 0.3294(4) 0.073 Uiso 0.418(3) calc PR 2
H33D H 0.7568(12) 0.3162(4) 0.2655(4) 0.073 Uiso 0.418(3) calc PR 2
S34B S 0.5905(4) 0.4188(2) 0.29134(14) 0.0560(10) Uani 0.418(3) d PD 2
C35B C 0.5298(12) 0.4241(5) 0.2212(4) 0.060(3) Uani 0.418(3) d PD 2
C36B C 0.5000(21) 0.4897(7) 0.1984(7) 0.071(4) Uani 0.418(3) d PD 2
H36B H 0.5212(21) 0.5317(7) 0.2190(7) 0.085 Uiso 0.418(3) calc PR 2
C37B C 0.4389(57) 0.4959(11) 0.1452(9) 0.090(9) Uani 0.418(3) d PD 2
H37B H 0.4158(57) 0.5415(11) 0.1298(9) 0.108 Uiso 0.418(3) calc PR 2
C38B C 0.4128(15) 0.4339(11) 0.1157(6) 0.090(6) Uani 0.418(3) d PD 2
H38B H 0.3766(15) 0.4368(11) 0.0789(6) 0.108 Uiso 0.418(3) calc PR 2
C39B C 0.4388(41) 0.3681(11) 0.1391(8) 0.109(11) Uani 0.418(3) d PD 2
H39B H 0.4140(41) 0.3259(11) 0.1191(8) 0.131 Uiso 0.418(3) calc PR 2
C40B C 0.5010(32) 0.3630(8) 0.1917(7) 0.083(7) Uani 0.418(3) d PD 2
H40B H 0.5236(32) 0.3175(8) 0.2073(7) 0.099 Uiso 0.418(3) calc PR 2
N41 N 0.9106(6) 0.4291(2) 0.22374(15) 0.0888(15) Uani 1 d D .
H41 H 0.9057(6) 0.4760(2) 0.22145(15) 0.107 Uiso 1 calc R 1
C42 C 0.9566(5) 0.3911(2) 0.1803(2) 0.0533(10) Uani 1 d . .
O43 O 0.9963(4) 0.32702(13) 0.18289(11) 0.0631(8) Uani 1 d . .
C44 C 0.9489(5) 0.4313(2) 0.1276(2) 0.0605(11) Uani 1 d . .
H44A H 1.0262(5) 0.4083(2) 0.1011(2) 0.091 Uiso 1 d R .
H44B H 0.9868(5) 0.4808(2) 0.1334(2) 0.091 Uiso 1 d R .
H44C H 0.8287(5) 0.4310(2) 0.1138(2) 0.091 Uiso 1 d R .
C1S C 0.1292(18) 0.7858(9) 0.5487(5) 0.121(5) Uiso 0.434(5) d PD .
H1SA H 0.0742(18) 0.8332(9) 0.5485(5) 0.181 Uiso 0.434(5) d PR .
H1SB H 0.2357(18) 0.7873(9) 0.5707(5) 0.181 Uiso 0.434(5) d PR .
H1SC H 0.0478(18) 0.7508(9) 0.5640(5) 0.181 Uiso 0.434(5) d PR .
C2S C 0.1837(16) 0.7636(10) 0.4936(5) 0.126(6) Uiso 0.434(5) d PD .
O3S O 0.0722(23) 0.7526(25) 0.4580(8) 0.417(23) Uiso 0.434(5) d PD .
O4S O 0.3651(17) 0.7580(10) 0.4906(5) 0.205(6) Uiso 0.434(5) d PD .
C5S C 0.4449(18) 0.7548(9) 0.5434(5) 0.110(5) Uiso 0.434(5) d PD .
H5SA H 0.3620(18) 0.7309(9) 0.5683(5) 0.132 Uiso 0.434(5) calc PR .
H5SB H 0.4606(18) 0.8044(9) 0.5566(5) 0.132 Uiso 0.434(5) calc PR .
C6S C 0.6159(22) 0.7177(12) 0.5477(9) 0.165(9) Uiso 0.434(5) d PD .
H6SA H 0.6587(22) 0.7205(12) 0.5851(9) 0.248 Uiso 0.434(5) d PR .
H6SB H 0.6977(22) 0.7423(12) 0.5236(9) 0.248 Uiso 0.434(5) d PR .
H6SC H 0.6063(22) 0.6674(12) 0.5369(9) 0.248 Uiso 0.434(5) d PR .

loop_
_atom_type_symbol
_atom_type_description
_atom_type_scat_dispersion_real
_atom_type_scat_dispersion_imag
_atom_type_scat_source
C C 0.0033 0.0016 'International Tables Vol C Tables 4.2.6.8 and 6.1.1.4'
H H 0.0000 0.0000 'International Tables Vol C Tables 4.2.6.8 and 6.1.1.4'
N N 0.0061 0.0033 'International Tables Vol C Tables 4.2.6.8 and 6.1.1.4'
O O 0.0106 0.0060 'International Tables Vol C Tables 4.2.6.8 and 6.1.1.4'
S S 0.1246 0.1234 'International Tables Vol C Tables 4.2.6.8 and 6.1.1.4'

loop_
_geom_angle_atom_site_label_1
_geom_angle_atom_site_label_2
_geom_angle_atom_site_label_3
_geom_angle
C3 N2 C1 123.5(3)
O4 C3 N2 121.6(3)
O4 C3 C5 121.3(3)
N2 C3 C5 117.0(3)
C3 C5 C6 108.5(3)
C3 C5 C7 110.7(3)
C6 C5 C7 111.4(3)
N10 C7 C8 109.8(3)
N10 C7 C5 109.6(3)
C8 C7 C5 113.9(3)
C9 C8 C7 115.4(3)
C11 N10 C7 123.6(3)
O12 C11 N10 124.4(3)
O12 C11 C13 117.6(3)
N10 C11 C13 118.0(3)
O14 C13 C11 113.7(3)
C15 O14 C13 117.8(3)
O16 C15 O14 123.9(3)
O16 C15 C17 124.8(3)
O14 C15 C17 111.2(3)
N21 C17 C15 108.9(3)
N21 C17 C18 103.2(3)
C15 C17 C18 113.2(3)
C19 C18 C17 103.8(3)
C20 C19 C18 104.6(3)
N21 C20 C19 103.0(3)
C22 N21 C20 128.4(3)
C22 N21 C17 119.3(3)
C20 N21 C17 112.0(3)
O23 C22 N21 119.8(3)
O23 C22 C24B 127.3(5)
N21 C22 C24B 112.8(5)
O23 C22 C24A 114.3(5)
N21 C22 C24A 125.9(5)
C25 C24A C22 108.3(4)
C25 C24A C32A 122.6(7)
C22 C24A C32A 112.1(5)
C25 C24B C22 109.0(4)
C25 C24B C32B 92.4(8)
C22 C24B C32B 101.0(6)
C26 C25 C24B 103.1(6)
C26 C25 C24A 116.1(5)
C31 C26 C27 116.9(7)
C31 C26 C25 121.9(5)
C27 C26 C25 120.9(6)
C28 C27 C26 121.4(7)
C27 C28 C29 122.7(7)
C28 C29 C30 116.9(7)
C31 C30 C29 119.4(6)
C30 C31 C26 122.5(6)
N41 C32A C33A 111.1(9)
N41 C32A C24A 103.9(6)
C33A C32A C24A 113.3(6)
C32A C33A S34A 119.2(7)
C35A S34A C33A 107.0(5)
C36A C35A C40A 117.9(9)
C36A C35A S34A 124.1(8)
C40A C35A S34A 117.8(7)
C37A C36A C35A 120.4(9)
C36A C37A C38A 120.9(8)
C39A C38A C37A 119.4(9)
C38A C39A C40A 120.6(9)
C39A C40A C35A 120.8(10)
N41 C32B C33B 109.1(9)
N41 C32B C24B 118.4(9)
C33B C32B C24B 112.3(6)
C32B C33B S34B 101.4(6)
C35B S34B C33B 104.7(5)
C36B C35B C40B 120.1(11)
C36B C35B S34B 119.2(10)
C40B C35B S34B 120.5(9)
C35B C36B C37B 121.1(13)
C38B C37B C36B 118.2(14)
C39B C38B C37B 120.5(14)
C38B C39B C40B 120.4(14)
C35B C40B C39B 119.6(13)
C42 N41 C32A 121.1(5)
C42 N41 C32B 123.1(6)
O43 C42 N41 122.7(4)
O43 C42 C44 122.6(3)
N41 C42 C44 114.7(3)
O3S C2S O4S 129.3(7)
O3S C2S C1S 120.2(6)
O4S C2S C1S 110.5(5)
C2S O4S C5S 112.1(10)
O4S C5S C6S 117.2(15)

loop_
_geom_bond_atom_site_label_1
_geom_bond_atom_site_label_2
_geom_bond_distance
C1 N2 1.444(5)
N2 C3 1.330(5)
C3 O4 1.247(4)
C3 C5 1.518(5)
C5 C6 1.535(6)
C5 C7 1.545(5)
C7 N10 1.469(4)
C7 C8 1.540(6)
C8 C9 1.513(6)
N10 C11 1.343(4)
C11 O12 1.240(4)
C11 C13 1.512(5)
C13 O14 1.452(4)
O14 C15 1.357(4)
C15 O16 1.194(4)
C15 C17 1.518(5)
C17 N21 1.481(4)
C17 C18 1.523(5)
C18 C19 1.519(5)
C19 C20 1.513(5)
C20 N21 1.477(4)
N21 C22 1.333(4)
C22 O23 1.249(4)
C22 C24B 1.520(4)
C22 C24A 1.524(4)
C24A C25 1.524(4)
C24A C32A 1.544(10)
C24B C25 1.515(4)
C24B C32B 1.545(11)
C25 C26 1.466(8)
C26 C31 1.382(7)
C26 C27 1.408(8)
C27 C28 1.343(9)
C28 C29 1.377(9)
C29 C30 1.437(8)
C30 C31 1.368(7)
C32A N41 1.489(7)
C32A C33A 1.523(15)
C33A S34A 1.842(7)
S34A C35A 1.773(10)
C35A C36A 1.388(11)
C35A C40A 1.408(13)
C36A C37A 1.387(12)
C37A C38A 1.388(13)
C38A C39A 1.361(10)
C39A C40A 1.386(13)
C32B N41 1.491(8)
C32B C33B 1.525(15)
C33B S34B 1.843(7)
S34B C35B 1.794(12)
C35B C36B 1.371(13)
C35B C40B 1.37(2)
C36B C37B 1.40(2)
C37B C38B 1.38(2)
C38B C39B 1.37(2)
C39B C40B 1.39(2)
N41 C42 1.333(5)
C42 O43 1.238(4)
C42 C44 1.505(5)
C1S C2S 1.480(8)
C2S O3S 1.242(8)
C2S O4S 1.394(8)
O4S C5S 1.441(8)
C5S C6S 1.485(8)

loop_
_geom_torsion_atom_site_label_1
_geom_torsion_atom_site_label_2
_geom_torsion_atom_site_label_3
_geom_torsion_atom_site_label_4
_geom_torsion
C1 N2 C3 O4 -0.1(7)
C1 N2 C3 C5 179.2(4)
O4 C3 C5 C6 -76.0(5)
N2 C3 C5 C6 104.8(4)
O4 C3 C5 C7 46.6(5)
N2 C3 C5 C7 -132.7(4)
C3 C5 C7 N10 174.8(3)
C6 C5 C7 N10 -64.4(4)
C3 C5 C7 C8 51.2(4)
C6 C5 C7 C8 172.1(3)
N10 C7 C8 C9 -69.8(4)
C5 C7 C8 C9 53.6(5)
C8 C7 N10 C11 -123.6(4)
C5 C7 N10 C11 110.5(4)
C7 N10 C11 O12 2.3(5)
C7 N10 C11 C13 -178.3(3)
O12 C11 C13 O14 170.8(3)
N10 C11 C13 O14 -8.7(4)
C11 C13 O14 C15 99.0(3)
C13 O14 C15 O16 1.6(4)
C13 O14 C15 C17 179.6(3)
O16 C15 C17 N21 -49.8(4)
O14 C15 C17 N21 132.2(3)
O16 C15 C17 C18 64.4(4)
O14 C15 C17 C18 -113.6(3)
N21 C17 C18 C19 -29.0(4)
C15 C17 C18 C19 -146.6(3)
C17 C18 C19 C20 37.4(4)
C18 C19 C20 N21 -30.3(4)
C19 C20 N21 C22 -161.7(4)
C19 C20 N21 C17 12.2(4)
C15 C17 N21 C22 -54.3(4)
C18 C17 N21 C22 -174.8(4)
C15 C17 N21 C20 131.1(3)
C18 C17 N21 C20 10.6(4)
C20 N21 C22 O23 176.6(4)
C17 N21 C22 O23 3.0(6)
C20 N21 C22 C24B 1.2(6)
C17 N21 C22 C24B -172.4(4)
C20 N21 C22 C24A -5.5(7)
C17 N21 C22 C24A -179.1(4)
O23 C22 C24A C25 -78.3(7)
N21 C22 C24A C25 103.7(7)
C24B C22 C24A C25 78.3(9)
O23 C22 C24A C32A 60.2(8)
N21 C22 C24A C32A -117.9(8)
C24B C22 C24A C32A -143.3(14)
O23 C22 C24B C25 -54.4(10)
N21 C22 C24B C25 120.7(7)
C24A C22 C24B C25 -81.5(12)
O23 C22 C24B C32B 42.0(8)
N21 C22 C24B C32B -142.9(7)
C24A C22 C24B C32B 14.9(11)
C22 C24B C25 C26 -74.3(8)
C32B C24B C25 C26 -176.7(5)
C22 C24B C25 C24A 81.0(11)
C32B C24B C25 C24A -21.5(10)
C22 C24A C25 C26 -51.8(8)
C32A C24A C25 C26 175.1(6)
C22 C24A C25 C24B -78.9(10)
C32A C24A C25 C24B 148.0(14)
C24B C25 C26 C31 -88.7(6)
C24A C25 C26 C31 -95.3(6)
C24B C25 C26 C27 84.7(6)
C24A C25 C26 C27 78.1(7)
C31 C26 C27 C28 0.3(8)
C25 C26 C27 C28 -173.4(5)
C26 C27 C28 C29 0.6(10)
C27 C28 C29 C30 -3.0(10)
C28 C29 C30 C31 4.5(9)
C29 C30 C31 C26 -3.8(9)
C27 C26 C31 C30 1.4(8)
C25 C26 C31 C30 175.0(5)
C25 C24A C32A N41 -47.1(10)
C22 C24A C32A N41 -178.7(7)
C25 C24A C32A C33A -167.8(8)
C22 C24A C32A C33A 60.6(9)
N41 C32A C33A S34A 66.7(11)
C24A C32A C33A S34A -176.8(6)
C32A C33A S34A C35A -82.7(9)
C33A S34A C35A C36A -38.2(12)
C33A S34A C35A C40A 146.0(11)
C40A C35A C36A C37A -0.1(21)
S34A C35A C36A C37A -175.9(14)
C35A C36A C37A C38A 1.2(29)
C36A C37A C38A C39A -0.8(27)
C37A C38A C39A C40A -0.6(18)
C38A C39A C40A C35A 1.7(19)
C36A C35A C40A C39A -1.3(20)
S34A C35A C40A C39A 174.8(10)
C25 C24B C32B N41 -79.0(10)
C22 C24B C32B N41 171.2(9)
C25 C24B C32B C33B 152.5(8)
C22 C24B C32B C33B 42.6(9)
N41 C32B C33B S34B -65.8(8)
C24B C32B C33B S34B 67.5(9)
C32B C33B S34B C35B 85.1(6)
C33B S34B C35B C36B -135.4(10)
C33B S34B C35B C40B 49.3(14)
C40B C35B C36B C37B 0.5(31)
S34B C35B C36B C37B -174.8(23)
C35B C36B C37B C38B -1.4(48)
C36B C37B C38B C39B 3.0(50)
C37B C38B C39B C40B -3.7(43)
C36B C35B C40B C39B -1.1(31)
S34B C35B C40B C39B 174.1(20)
C38B C39B C40B C35B 2.7(40)
C33A C32A N41 C42 -103.5(8)
C24A C32A N41 C42 134.4(6)
C33A C32A N41 C32B 154.7(28)
C24A C32A N41 C32B 32.6(23)
C33B C32B N41 C42 -81.5(10)
C24B C32B N41 C42 148.5(7)
C33B C32B N41 C32A 8.8(20)
C24B C32B N41 C32A -121.3(27)
C32A N41 C42 O43 -13.2(9)
C32B N41 C42 O43 9.4(10)
C32A N41 C42 C44 164.3(8)
C32B N41 C42 C44 -173.1(8)
O3S C2S O4S C5S -163.1(39)
C1S C2S O4S C5S 16.6(23)
C2S O4S C5S C6S 153.3(17)
